data_7056514
loop_
_publ_author_name
'Tsovaltzi, E.'
'Malamidou-Xenikaki, E.'
'Dalezis, P.'
'Hatzidimitriou, Antonios'
'Trafalis, D.'
'Lazarides, Theodore'
'Sarli, Vasiliki'

_publ_section_title
;
 Synthesis and Analysis of the Anticancer Activity of Ru(II) Complexes
 Incorporating 2-Hydroxymethylidene-indene-1,3-diones Ligands
;
_journal_name_full 'New J. Chem.'
_journal_paper_doi 10.1039/C7NJ02162C
_journal_year 2017
_chemical_formula_moiety 'C97 H94 Cl6 O16 Ru4'
_chemical_formula_sum 'C97 H94 Cl6 O16 Ru4'
_chemical_formula_weight 2132.80
_space_group_IT_number 2
_symmetry_cell_setting triclinic
_symmetry_space_group_name_Hall '-P 1'
_symmetry_space_group_name_H-M 'P -1'
_atom_sites_solution_hydrogens difmap
_atom_sites_solution_primary other
_audit_update_record
;
2017-03-08 deposited with the CCDC.
2017-08-15 downloaded from the CCDC.
;
_cell_angle_alpha 104.149(2)
_cell_angle_beta 90.794(2)
_cell_angle_gamma 107.642(2)
_cell_formula_units_Z 1
_cell_length_a 12.1381(5)
_cell_length_b 12.9005(5)
_cell_length_c 15.6604(6)
_cell_measurement_reflns_used 154
_cell_measurement_temperature 295
_cell_measurement_theta_max 20
_cell_measurement_theta_min 15
_cell_volume 2255.71(16)
_computing_cell_refinement 'Apex2 (Bruker AXS, 2006)'
_computing_data_collection 'Apex2 (Bruker AXS, 2006)'
_computing_data_reduction 'Apex2 (Bruker AXS, 2006)'
_computing_molecular_graphics 'CAMERON (Watkin et al., 1996)'
_computing_publication_material 'CRYSTALS (Betteridge et al., 2003)'
_computing_structure_refinement 'CRYSTALS (Betteridge et al., 2003)'
_computing_structure_solution 'Superflip (Palatinus & Chapuis, 2007)'
_diffrn_ambient_temperature 295
_diffrn_measured_fraction_theta_full 0.991
_diffrn_measured_fraction_theta_max 0.979
_diffrn_measurement_device Area
_diffrn_measurement_device_type 'Bruker Kappa Apex2'
_diffrn_measurement_method '\f & \w scans'
_diffrn_radiation_monochromator graphite
_diffrn_radiation_type 'Mo K\a'
_diffrn_radiation_wavelength 0.71073
_diffrn_reflns_av_R_equivalents 0.041
_diffrn_reflns_limit_h_max 15
_diffrn_reflns_limit_h_min -15
_diffrn_reflns_limit_k_max 16
_diffrn_reflns_limit_k_min -16
_diffrn_reflns_limit_l_max 20
_diffrn_reflns_limit_l_min -20
_diffrn_reflns_number 62962
_diffrn_reflns_theta_full 25.106
_diffrn_reflns_theta_max 27.289
_diffrn_reflns_theta_min 1.347
_diffrn_standards_number 0
_exptl_absorpt_coefficient_mu 0.901
_exptl_absorpt_correction_T_max 0.92
_exptl_absorpt_correction_T_min 0.91
_exptl_absorpt_correction_type numerical
_exptl_absorpt_process_details
; 
 Analytical Absorption (De Meulenaer & Tompa, 1965) 
;
_exptl_crystal_colour pink
_exptl_crystal_density_diffrn 1.570
_exptl_crystal_density_method 'not measured'
_exptl_crystal_description prism
_exptl_crystal_F_000 1082
_exptl_crystal_size_max 0.240
_exptl_crystal_size_mid 0.110
_exptl_crystal_size_min 0.090
_refine_diff_density_max 1.11
_refine_diff_density_min -0.76
_refine_ls_extinction_method None
_refine_ls_goodness_of_fit_ref 0.9999
_refine_ls_hydrogen_treatment constr
_refine_ls_matrix_type full
_refine_ls_number_parameters 568
_refine_ls_number_reflns 5792
_refine_ls_number_restraints 0
_refine_ls_R_factor_all 0.0969
_refine_ls_R_factor_gt 0.0451
_refine_ls_shift/su_max 0.0007661
_refine_ls_shift/su_mean 0.0000180
_refine_ls_structure_factor_coef Fsqd
_refine_ls_weighting_details
;
 Method, part 1, Chebychev polynomial, (Watkin, 1994, Prince, 1982) 
 [weight] = 1.0/[A~0~*T~0~(x)+A~1~*T~1~(x) ... +A~n-1~]*T~n-1~(x)] 
 where A~i~ are the Chebychev coefficients listed below and x= Fcalc/Fmax 
 Method = Robust Weighting (Prince, 1982) 
 W = [weight] * [1-(deltaF/6*sigmaF)^2^]^2^ 
 A~i~ are: 
 3.08 3.74 1.71 
;
_refine_ls_weighting_scheme calc
_refine_ls_wR_factor_all 0.0834
_refine_ls_wR_factor_gt 0.0786
_refine_ls_wR_factor_ref 0.0786
_reflns_limit_h_max 15
_reflns_limit_h_min -15
_reflns_limit_k_max 16
_reflns_limit_k_min -16
_reflns_limit_l_max 20
_reflns_limit_l_min 0
_reflns_number_gt 5792
_reflns_number_total 9943
_reflns_threshold_expression I>2.0\s(I)
_oxford_diffrn_Wilson_B_factor 3.29
_oxford_diffrn_Wilson_scale 229.64
_oxford_refine_ls_r_factor_ref 0.0451
_oxford_refine_ls_scale 0.09941(2)
_oxford_reflns_number_all 9912
_oxford_reflns_threshold_expression_ref I>2.0\s(I)
_cod_data_source_file c7nj02162c2.cif
_cod_data_source_block 1
_cod_depositor_comments
;
The following automatic conversions were performed:

'_atom_sites_solution_primary' value 'Other' changed to 'other'
according to
/home/data/users/saulius/crontab/automatic-downloads/rss-feeds/RSC/lib/dictionaries/cif_core.dic
dictionary named 'cif_core.dic' version 2.4.2 from 2011-04-26.

Automatic conversion script
Id: cif_fix_values 4973 2017-02-22 13:04:09Z antanas 
;
_cod_original_cell_volume 2255.72(9)
_cod_original_sg_symbol_H-M 'P -1 '
_cod_database_code 7056514

loop_
_symmetry_equiv_pos_as_xyz
x,y,z
-x,-y,-z

loop_
_atom_site_label
_atom_site_type_symbol
_atom_site_fract_x
_atom_site_fract_y
_atom_site_fract_z
_atom_site_U_iso_or_equiv
_atom_site_occupancy
_atom_site_adp_type
_atom_site_refinement_flags_posn
Ru1 Ru 0.19802(3) 0.21441(3) -0.06282(2) 0.0445 1.0000 Uani .
Ru2 Ru 0.89281(3) 0.80437(3) 0.56828(2) 0.0446 1.0000 Uani .
O11 O 0.3566(3) 0.2866(3) 0.0130(2) 0.0529 1.0000 Uani .
O12 O 0.9945(3) 0.7436(3) 0.4781(2) 0.0494 1.0000 Uani .
O21 O 0.1936(3) 0.3778(3) -0.0429(2) 0.0524 1.0000 Uani .
O22 O 0.2011(5) 0.7406(4) 0.0188(3) 0.0970 1.0000 Uani .
O31 O 0.4389(4) 0.6673(3) 0.1585(3) 0.0755 1.0000 Uani .
O32 O 0.8490(4) 0.3525(3) 0.3488(3) 0.0755 1.0000 Uani .
O41 O 0.7940(3) 0.6364(3) 0.5499(2) 0.0544 1.0000 Uani .
O42 O 0.5895(5) 0.2708(4) 0.4944(4) 0.1134 1.0000 Uani .
Cl1 Cl 0.11967(12) 0.21679(12) 0.07783(8) 0.0581 1.0000 Uani .
Cl2 Cl 0.77366(11) 0.79349(12) 0.43999(8) 0.0580 1.0000 Uani .
Cl3 Cl 0.4913(4) 0.9113(4) 0.3424(3) 0.1125 0.5000 Uani .
Cl4 Cl 0.4234(4) 0.9883(4) 0.5010(4) 0.1124 0.5000 Uani .
C1 C 0.3953(4) 0.3858(5) 0.0601(3) 0.0523 1.0000 Uani .
C2 C 0.3551(4) 0.4788(4) 0.0631(3) 0.0505 1.0000 Uani .
C3 C 0.2579(4) 0.4708(4) 0.0067(3) 0.0507 1.0000 Uani .
C4 C 0.4324(5) 0.5718(5) 0.1338(4) 0.0674 1.0000 Uani .
C5 C 0.5149(5) 0.5248(5) 0.1722(4) 0.0655 1.0000 Uani .
C6 C 0.5960(6) 0.5715(6) 0.2443(4) 0.0797 1.0000 Uani .
C7 C 0.6591(6) 0.5034(6) 0.2600(4) 0.0785 1.0000 Uani .
C8 C 0.6387(5) 0.3947(6) 0.2165(4) 0.0730 1.0000 Uani .
C9 C 0.5555(5) 0.3470(5) 0.1430(4) 0.0684 1.0000 Uani .
C10 C 0.4929(4) 0.4140(4) 0.1243(3) 0.0530 1.0000 Uani .
C11 C 0.2206(5) 0.5657(4) 0.0013(4) 0.0553 1.0000 Uani .
C12 C 0.2647(6) 0.6695(6) 0.0424(5) 0.0847 1.0000 Uani .
C13 C 0.1147(6) 0.6672(6) -0.0461(5) 0.0899 1.0000 Uani .
C14 C 0.1285(5) 0.5551(5) -0.0606(5) 0.0744 1.0000 Uani .
C15 C 0.2370(5) 0.0646(5) -0.1264(3) 0.0556 1.0000 Uani .
C16 C 0.2757(5) 0.1453(4) -0.1758(3) 0.0555 1.0000 Uani .
C17 C 0.1958(5) 0.1927(4) -0.2049(3) 0.0565 1.0000 Uani .
C18 C 0.0803(5) 0.1645(5) -0.1831(4) 0.0648 1.0000 Uani .
C19 C 0.0471(5) 0.0831(5) -0.1359(4) 0.0653 1.0000 Uani .
C20 C 0.1234(5) 0.0337(4) -0.1074(4) 0.0566 1.0000 Uani .
C21 C 0.3256(6) 0.0163(6) -0.0968(4) 0.0798 1.0000 Uani .
C22 C 0.3296(8) 0.0147(7) -0.0021(5) 0.1066 1.0000 Uani .
C23 C 0.3283(7) -0.0913(6) -0.1614(5) 0.0972 1.0000 Uani .
C24 C -0.0004(6) 0.2225(6) -0.2073(4) 0.0880 1.0000 Uani .
C25 C 0.9761(4) 0.6430(4) 0.4375(3) 0.0482 1.0000 Uani .
C26 C 0.8855(4) 0.5443(4) 0.4400(3) 0.0530 1.0000 Uani .
C27 C 0.7984(4) 0.5460(4) 0.4981(3) 0.0521 1.0000 Uani .
C28 C 0.9043(5) 0.4509(5) 0.3718(4) 0.0626 1.0000 Uani .
C29 C 1.0111(5) 0.4985(5) 0.3314(3) 0.0595 1.0000 Uani .
C30 C 1.0642(6) 0.4494(5) 0.2634(4) 0.0711 1.0000 Uani .
C31 C 1.1623(6) 0.5169(6) 0.2381(4) 0.0764 1.0000 Uani .
C32 C 1.2105(6) 0.6301(6) 0.2808(4) 0.0739 1.0000 Uani .
C33 C 1.1531(5) 0.6820(5) 0.3458(4) 0.0644 1.0000 Uani .
C34 C 1.0533(5) 0.6131(4) 0.3702(3) 0.0541 1.0000 Uani .
C35 C 0.7048(5) 0.4478(5) 0.5094(4) 0.0656 1.0000 Uani .
C36 C 0.6821(6) 0.3444(6) 0.4679(5) 0.0928 1.0000 Uani .
C37 C 0.5444(7) 0.3382(7) 0.5567(5) 0.0953 1.0000 Uani .
C38 C 0.6166(5) 0.4604(6) 0.5714(4) 0.0803 1.0000 Uani .
C39 C 0.8188(5) 0.8916(5) 0.6770(3) 0.0603 1.0000 Uani .
C40 C 0.8773(5) 0.8292(5) 0.7075(3) 0.0629 1.0000 Uani .
C41 C 0.9941(4) 0.8400(4) 0.6936(3) 0.0512 1.0000 Uani .
C42 C 1.0533(4) 0.9171(4) 0.6449(3) 0.0469 1.0000 Uani .
C43 C 0.9925(4) 0.9813(4) 0.6154(3) 0.0479 1.0000 Uani .
C44 C 0.8766(5) 0.9672(5) 0.6289(3) 0.0560 1.0000 Uani .
C45 C 0.6957(6) 0.8859(6) 0.6870(4) 0.0854 1.0000 Uani .
C46 C 0.6300(6) 0.7732(7) 0.7002(5) 0.1075 1.0000 Uani .
C47 C 0.6853(7) 0.9566(8) 0.7753(5) 0.1271 1.0000 Uani .
C48 C 1.1726(4) 0.9230(4) 0.6188(4) 0.0571 1.0000 Uani .
C49 C 0.5169(13) 0.9701(12) 0.4314(10) 0.0844 0.5000 Uani .
H61 H 0.6084 0.6448 0.2802 0.0951 1.0000 Uiso R
H71 H 0.7202 0.5346 0.3040 0.0943 1.0000 Uiso R
H81 H 0.6790 0.3513 0.2339 0.0870 1.0000 Uiso R
H91 H 0.5418 0.2740 0.1092 0.0818 1.0000 Uiso R
H121 H 0.3304 0.6974 0.0825 0.1012 1.0000 Uiso R
H131 H 0.0388 0.6653 -0.0254 0.1074 1.0000 Uiso R
H132 H 0.1229 0.6908 -0.1008 0.1072 1.0000 Uiso R
H141 H 0.0565 0.5013 -0.0526 0.0891 1.0000 Uiso R
H142 H 0.1464 0.5297 -0.1210 0.0893 1.0000 Uiso R
H161 H 0.3576 0.1765 -0.1817 0.0670 1.0000 Uiso R
H171 H 0.2247 0.2573 -0.2302 0.0681 1.0000 Uiso R
H191 H -0.0286 0.0725 -0.1115 0.0791 1.0000 Uiso R
H201 H 0.1018 -0.0105 -0.0644 0.0681 1.0000 Uiso R
H211 H 0.4040 0.0723 -0.0981 0.0950 1.0000 Uiso R
H221 H 0.2517 -0.0299 0.0072 0.1591 1.0000 Uiso R
H222 H 0.3489 0.0912 0.0356 0.1592 1.0000 Uiso R
H223 H 0.3866 -0.0206 0.0098 0.1591 1.0000 Uiso R
H231 H 0.3834 -0.1202 -0.1379 0.1449 1.0000 Uiso R
H232 H 0.2514 -0.1468 -0.1699 0.1449 1.0000 Uiso R
H233 H 0.3512 -0.0760 -0.2172 0.1451 1.0000 Uiso R
H241 H 0.0445 0.2994 -0.2084 0.1308 1.0000 Uiso R
H242 H -0.0406 0.1816 -0.2654 0.1310 1.0000 Uiso R
H243 H -0.0564 0.2247 -0.1646 0.1313 1.0000 Uiso R
H301 H 1.0341 0.3729 0.2348 0.0850 1.0000 Uiso R
H311 H 1.1988 0.4850 0.1914 0.0913 1.0000 Uiso R
H321 H 1.2799 0.6722 0.2654 0.0878 1.0000 Uiso R
H331 H 1.1802 0.7584 0.3728 0.0770 1.0000 Uiso R
H361 H 0.7250 0.3200 0.4225 0.1114 1.0000 Uiso R
H371 H 0.5472 0.3177 0.6124 0.1142 1.0000 Uiso R
H372 H 0.4641 0.3280 0.5382 0.1143 1.0000 Uiso R
H381 H 0.5719 0.5047 0.5566 0.0960 1.0000 Uiso R
H382 H 0.6505 0.4948 0.6320 0.0962 1.0000 Uiso R
H401 H 0.8335 0.7666 0.7302 0.0750 1.0000 Uiso R
H411 H 1.0288 0.7856 0.7064 0.0616 1.0000 Uiso R
H431 H 1.0267 1.0229 0.5730 0.0572 1.0000 Uiso R
H441 H 0.8340 1.0023 0.5986 0.0674 1.0000 Uiso R
H451 H 0.6571 0.9019 0.6373 0.1023 1.0000 Uiso R
H461 H 0.6358 0.7143 0.6503 0.1600 1.0000 Uiso R
H462 H 0.6619 0.7650 0.7547 0.1604 1.0000 Uiso R
H463 H 0.5493 0.7686 0.7037 0.1601 1.0000 Uiso R
H471 H 0.6851 1.0304 0.7685 0.1881 1.0000 Uiso R
H472 H 0.7504 0.9666 0.8168 0.1881 1.0000 Uiso R
H473 H 0.6129 0.9193 0.7965 0.1880 1.0000 Uiso R
H481 H 1.1712 0.8913 0.5565 0.0861 1.0000 Uiso R
H482 H 1.2205 1.0010 0.6345 0.0862 1.0000 Uiso R
H483 H 1.2053 0.8829 0.6508 0.0860 1.0000 Uiso R
H491 H 0.5624 0.9320 0.4566 0.1009 0.5000 Uiso R
H492 H 0.5649 1.0460 0.4320 0.1010 0.5000 Uiso R

loop_
_atom_site_aniso_label
_atom_site_aniso_U_11
_atom_site_aniso_U_22
_atom_site_aniso_U_33
_atom_site_aniso_U_23
_atom_site_aniso_U_13
_atom_site_aniso_U_12
Ru1 0.0482(2) 0.0428(2) 0.0399(2) 0.00059(18) -0.00449(18) 0.01913(19)
Ru2 0.0427(2) 0.0510(3) 0.0345(2) 0.00854(18) 0.00299(17) 0.00895(19)
O11 0.051(2) 0.049(2) 0.052(2) -0.0007(16) -0.0070(16) 0.0182(16)
O12 0.0465(19) 0.049(2) 0.0423(17) 0.0074(15) 0.0039(14) 0.0038(15)
O21 0.059(2) 0.0462(19) 0.0490(19) 0.0034(15) -0.0063(16) 0.0194(16)
O22 0.107(4) 0.078(3) 0.108(4) 0.021(3) -0.011(3) 0.034(3)
O31 0.081(3) 0.048(2) 0.076(3) -0.007(2) -0.004(2) 0.007(2)
O32 0.075(3) 0.054(2) 0.082(3) 0.007(2) -0.003(2) 0.007(2)
O41 0.048(2) 0.062(2) 0.0469(19) 0.0209(17) 0.0038(15) 0.0024(16)
O42 0.103(4) 0.079(3) 0.123(4) 0.024(3) 0.022(3) -0.020(3)
Cl1 0.0675(8) 0.0608(8) 0.0424(6) 0.0065(6) 0.0045(6) 0.0205(7)
Cl2 0.0539(7) 0.0651(8) 0.0430(7) 0.0142(6) -0.0065(6) 0.0021(6)
Cl3 0.088(3) 0.112(3) 0.124(4) 0.031(3) 0.006(2) 0.013(2)
Cl4 0.084(3) 0.109(3) 0.135(4) 0.028(3) 0.034(3) 0.019(2)
C1 0.050(3) 0.064(3) 0.038(2) 0.005(2) 0.002(2) 0.017(2)
C2 0.049(3) 0.050(3) 0.043(3) 0.003(2) 0.001(2) 0.008(2)
C3 0.056(3) 0.053(3) 0.042(3) 0.007(2) 0.009(2) 0.019(2)
C4 0.061(4) 0.068(4) 0.060(3) 0.003(3) 0.006(3) 0.013(3)
C5 0.058(3) 0.069(4) 0.051(3) 0.003(3) -0.003(3) 0.004(3)
C6 0.070(4) 0.085(5) 0.061(4) 0.001(3) -0.006(3) 0.007(4)
C7 0.064(4) 0.088(5) 0.077(4) 0.017(4) -0.015(3) 0.019(4)
C8 0.070(4) 0.077(4) 0.064(4) 0.013(3) -0.004(3) 0.017(3)
C9 0.060(3) 0.075(4) 0.061(3) 0.007(3) -0.002(3) 0.018(3)
C10 0.053(3) 0.056(3) 0.042(3) 0.005(2) 0.002(2) 0.012(2)
C11 0.060(3) 0.045(3) 0.055(3) 0.005(2) 0.000(2) 0.014(2)
C12 0.085(5) 0.078(5) 0.083(5) 0.018(4) 0.003(4) 0.017(4)
C13 0.083(5) 0.083(5) 0.102(5) 0.027(4) -0.010(4) 0.023(4)
C14 0.067(4) 0.073(4) 0.091(5) 0.028(3) 0.003(3) 0.027(3)
C15 0.065(4) 0.051(3) 0.047(3) -0.003(2) -0.012(2) 0.026(3)
C16 0.055(3) 0.051(3) 0.050(3) -0.005(2) 0.006(2) 0.015(3)
C17 0.081(4) 0.041(3) 0.043(3) 0.000(2) -0.006(3) 0.022(3)
C18 0.067(4) 0.065(4) 0.051(3) -0.021(3) -0.022(3) 0.033(3)
C19 0.051(3) 0.069(4) 0.055(3) -0.016(3) -0.001(3) 0.015(3)
C20 0.064(4) 0.041(3) 0.054(3) 0.002(2) -0.001(3) 0.011(3)
C21 0.100(5) 0.070(4) 0.070(4) 0.001(3) -0.009(4) 0.043(4)
C22 0.136(7) 0.097(6) 0.089(5) 0.008(4) -0.017(5) 0.055(5)
C23 0.116(6) 0.087(5) 0.093(5) -0.011(4) -0.016(4) 0.066(5)
C24 0.089(5) 0.087(5) 0.080(4) -0.017(4) -0.029(4) 0.049(4)
C25 0.050(3) 0.047(3) 0.041(2) 0.008(2) -0.006(2) 0.008(2)
C26 0.050(3) 0.054(3) 0.047(3) 0.015(2) -0.007(2) 0.004(2)
C27 0.053(3) 0.045(3) 0.046(3) 0.013(2) -0.008(2) -0.001(2)
C28 0.066(4) 0.055(3) 0.060(3) 0.009(3) -0.009(3) 0.014(3)
C29 0.066(3) 0.057(3) 0.049(3) 0.009(2) -0.001(3) 0.014(3)
C30 0.087(4) 0.062(4) 0.060(3) 0.006(3) 0.008(3) 0.025(3)
C31 0.087(5) 0.076(4) 0.063(4) 0.011(3) 0.018(3) 0.026(4)
C32 0.073(4) 0.077(4) 0.065(4) 0.014(3) 0.021(3) 0.017(3)
C33 0.069(4) 0.068(4) 0.052(3) 0.010(3) 0.008(3) 0.018(3)
C34 0.057(3) 0.059(3) 0.039(2) 0.009(2) 0.000(2) 0.012(2)
C35 0.055(3) 0.062(4) 0.062(3) 0.019(3) -0.003(3) -0.008(3)
C36 0.073(4) 0.079(5) 0.102(5) 0.026(4) 0.010(4) -0.014(4)
C37 0.080(5) 0.091(5) 0.093(5) 0.025(4) 0.014(4) -0.008(4)
C38 0.062(4) 0.083(5) 0.079(4) 0.030(4) 0.002(3) -0.009(3)
C39 0.049(3) 0.075(4) 0.045(3) -0.005(3) 0.002(2) 0.019(3)
C40 0.073(4) 0.071(4) 0.032(3) 0.008(2) 0.006(2) 0.007(3)
C41 0.048(3) 0.059(3) 0.037(2) 0.010(2) -0.002(2) 0.004(2)
C42 0.049(3) 0.051(3) 0.032(2) 0.002(2) -0.001(2) 0.011(2)
C43 0.053(3) 0.044(3) 0.039(2) -0.001(2) -0.002(2) 0.013(2)
C44 0.056(3) 0.061(3) 0.048(3) 0.002(3) -0.004(2) 0.023(3)
C45 0.065(4) 0.107(5) 0.066(4) -0.007(4) 0.013(3) 0.022(4)
C46 0.072(5) 0.132(7) 0.104(6) 0.022(5) 0.026(4) 0.019(5)
C47 0.071(5) 0.161(8) 0.106(6) -0.035(6) 0.014(4) 0.028(5)
C48 0.048(3) 0.052(3) 0.058(3) 0.003(2) -0.001(2) 0.008(2)
C49 0.080(9) 0.081(9) 0.070(8) -0.008(7) 0.002(7) 0.014(7)

loop_
_atom_type_symbol
_atom_type_scat_dispersion_real
_atom_type_scat_dispersion_imag
_atom_type_scat_Cromer_Mann_a1
_atom_type_scat_Cromer_Mann_b1
_atom_type_scat_Cromer_Mann_a2
_atom_type_scat_Cromer_Mann_b2
_atom_type_scat_Cromer_Mann_a3
_atom_type_scat_Cromer_Mann_b3
_atom_type_scat_Cromer_Mann_a4
_atom_type_scat_Cromer_Mann_b4
_atom_type_scat_Cromer_Mann_c
_atom_type_scat_source
C 0.0033 0.0016 2.3100 20.8439 1.0200 10.2075 1.5886 0.5687 0.8650 51.6512 0.2156 'International Tables Vol C 4.2.6.8 and 6.1.1.4'
H 0.0000 0.0000 0.4930 10.5109 0.3229 26.1257 0.1402 3.1424 0.0408 57.7998 0.0030 'International Tables Vol C 4.2.6.8 and 6.1.1.4'
N 0.0061 0.0033 12.2126 0.0057 3.1322 9.8933 2.0125 28.9975 1.1663 0.5826 -11.5290 'International Tables Vol C 4.2.6.8 and 6.1.1.4'
O 0.0106 0.0060 3.0485 13.2771 2.2868 5.7011 1.5463 0.3239 0.8670 32.9089 0.2508 'International Tables Vol C 4.2.6.8 and 6.1.1.4'
Cl 0.1484 0.1585 11.4604 0.0104 7.1964 1.1662 6.2556 18.5194 1.6455 47.7784 -9.5574 'International Tables Vol C 4.2.6.8 and 6.1.1.4'
Ru -1.2594 0.8363 19.2674 0.8085 12.9182 8.4347 4.8634 24.7997 1.5676 94.2928 5.3787 'International Tables Vol C 4.2.6.8 and 6.1.1.4'

loop_
_geom_angle_atom_site_label_1
_geom_angle_atom_site_label_2
_geom_angle_atom_site_label_3
_geom_angle
_geom_angle_publ_flag
O11 Ru1 O21 85.65(13) yes
O11 Ru1 Cl1 84.14(10) yes
O21 Ru1 Cl1 86.79(10) yes
O11 Ru1 C15 93.53(17) yes
O21 Ru1 C15 157.21(19) yes
Cl1 Ru1 C15 115.83(16) yes
O11 Ru1 C16 92.17(17) yes
O21 Ru1 C16 118.57(18) yes
Cl1 Ru1 C16 154.11(16) yes
C15 Ru1 C16 38.7(2) yes
O11 Ru1 C17 118.33(19) yes
O21 Ru1 C17 91.31(16) yes
Cl1 Ru1 C17 157.27(17) yes
C15 Ru1 C17 69.0(2) yes
C16 Ru1 C17 38.3(2) yes
O11 Ru1 C18 155.4(2) yes
O21 Ru1 C18 89.25(18) yes
Cl1 Ru1 C18 119.62(19) yes
C15 Ru1 C18 82.0(2) yes
C16 Ru1 C18 69.3(2) yes
O11 Ru1 C19 158.1(2) yes
O21 Ru1 C19 116.0(2) yes
Cl1 Ru1 C19 93.73(17) yes
C15 Ru1 C19 67.7(2) yes
C16 Ru1 C19 80.2(2) yes
O11 Ru1 C20 120.39(18) yes
O21 Ru1 C20 153.61(18) yes
Cl1 Ru1 C20 91.47(16) yes
C15 Ru1 C20 37.3(2) yes
C16 Ru1 C20 68.3(2) yes
C17 Ru1 C18 37.7(2) yes
C17 Ru1 C19 66.8(2) yes
C18 Ru1 C19 37.5(2) yes
C17 Ru1 C20 80.3(2) yes
C18 Ru1 C20 68.8(2) yes
C19 Ru1 C20 37.8(2) yes
O12 Ru2 O41 85.61(13) yes
O12 Ru2 Cl2 84.86(10) yes
O41 Ru2 Cl2 84.24(10) yes
O12 Ru2 C39 168.44(16) yes
O41 Ru2 C39 103.14(19) yes
Cl2 Ru2 C39 103.34(16) yes
O12 Ru2 C40 137.3(2) yes
O41 Ru2 C40 88.57(18) yes
Cl2 Ru2 C40 136.52(18) yes
C39 Ru2 C40 37.3(2) yes
O12 Ru2 C41 102.53(17) yes
O41 Ru2 C41 102.15(17) yes
Cl2 Ru2 C41 170.48(16) yes
C39 Ru2 C41 68.5(2) yes
C40 Ru2 C41 38.0(2) yes
O12 Ru2 C42 86.95(15) yes
O41 Ru2 C42 136.22(17) yes
Cl2 Ru2 C42 137.82(14) yes
C39 Ru2 C42 81.51(19) yes
C40 Ru2 C42 68.8(2) yes
O12 Ru2 C43 102.50(16) yes
O41 Ru2 C43 168.43(16) yes
Cl2 Ru2 C43 104.51(14) yes
C39 Ru2 C43 67.8(2) yes
C40 Ru2 C43 79.9(2) yes
O12 Ru2 C44 135.86(18) yes
O41 Ru2 C44 137.25(18) yes
Cl2 Ru2 C44 89.18(15) yes
C39 Ru2 C44 37.9(2) yes
C40 Ru2 C44 68.0(2) yes
C41 Ru2 C42 38.40(18) yes
C41 Ru2 C43 68.26(19) yes
C42 Ru2 C43 37.94(18) yes
C41 Ru2 C44 81.3(2) yes
C42 Ru2 C44 68.92(19) yes
C43 Ru2 C44 37.52(19) yes
Ru1 O11 C1 126.1(3) yes
Ru2 O12 C25 126.0(3) yes
Ru1 O21 C3 131.8(3) yes
C12 O22 C13 104.5(5) yes
Ru2 O41 C27 132.7(3) yes
C36 O42 C37 105.0(6) yes
O11 C1 C2 129.6(5) yes
O11 C1 C10 118.3(5) yes
C2 C1 C10 112.0(4) yes
C1 C2 C3 122.3(4) yes
C1 C2 C4 104.9(5) yes
C3 C2 C4 132.9(5) yes
C2 C3 O21 122.7(5) yes
C2 C3 C11 124.2(5) yes
O21 C3 C11 113.1(4) yes
C2 C4 O31 131.4(6) yes
C2 C4 C5 107.0(5) yes
O31 C4 C5 121.6(5) yes
C4 C5 C6 130.9(6) yes
C4 C5 C10 108.1(5) yes
C6 C5 C10 121.0(6) yes
C5 C6 C7 115.3(6) yes
C5 C6 H61 122.4 no
C7 C6 H61 122.3 no
C6 C7 C8 125.3(6) yes
C6 C7 H71 118.0 no
C8 C7 H71 116.7 no
C7 C8 C9 118.8(6) yes
C7 C8 H81 121.3 no
C9 C8 H81 119.9 no
C8 C9 C10 116.9(6) yes
C8 C9 H91 121.7 no
C10 C9 H91 121.4 no
C1 C10 C9 129.8(5) yes
C1 C10 C5 107.9(5) yes
C9 C10 C5 122.2(5) yes
C3 C11 C12 129.2(6) yes
C3 C11 C14 122.2(5) yes
C12 C11 C14 108.4(6) yes
O22 C12 C11 112.8(6) yes
O22 C12 H121 123.5 no
C11 C12 H121 123.7 no
O22 C13 C14 107.1(6) yes
O22 C13 H131 109.3 no
C14 C13 H131 109.8 no
O22 C13 H132 110.3 no
C14 C13 H132 109.7 no
H131 C13 H132 110.5 no
C13 C14 C11 106.8(6) yes
C13 C14 H141 109.8 no
C11 C14 H141 111.7 no
C13 C14 H142 109.9 no
C11 C14 H142 111.1 no
H141 C14 H142 107.5 no
Ru1 C15 C16 70.9(3) yes
Ru1 C15 C20 72.1(3) yes
C16 C15 C20 119.9(5) yes
Ru1 C15 C21 129.2(4) yes
C16 C15 C21 117.2(6) yes
C20 C15 C21 123.0(6) yes
Ru1 C16 C15 70.5(3) yes
Ru1 C16 C17 71.9(3) yes
C15 C16 C17 119.1(5) yes
Ru1 C16 H161 121.2 no
C15 C16 H161 120.5 no
C17 C16 H161 119.7 no
Ru1 C17 C16 69.8(3) yes
Ru1 C17 C18 71.7(3) yes
C16 C17 C18 121.4(5) yes
Ru1 C17 H171 121.5 no
C16 C17 H171 119.2 no
C18 C17 H171 118.2 no
Ru1 C18 C17 70.6(3) yes
Ru1 C18 C19 70.1(3) yes
C17 C18 C19 116.6(5) yes
Ru1 C18 C24 128.1(4) yes
C17 C18 C24 121.0(7) yes
C19 C18 C24 122.4(6) yes
Ru1 C19 C18 72.4(3) yes
Ru1 C19 C20 71.1(3) yes
C18 C19 C20 123.2(5) yes
Ru1 C19 H191 119.6 no
C18 C19 H191 116.9 no
C20 C19 H191 118.7 no
Ru1 C20 C19 71.1(3) yes
Ru1 C20 C15 70.7(3) yes
C19 C20 C15 119.7(6) yes
Ru1 C20 H201 119.8 no
C19 C20 H201 120.4 no
C15 C20 H201 118.6 no
C15 C21 C22 115.6(6) yes
C15 C21 C23 113.3(5) yes
C22 C21 C23 115.0(6) yes
C15 C21 H211 105.8 no
C22 C21 H211 100.9 no
C23 C21 H211 104.1 no
C21 C22 H221 106.5 no
C21 C22 H222 109.9 no
H221 C22 H222 109.9 no
C21 C22 H223 109.4 no
H221 C22 H223 110.3 no
H222 C22 H223 110.8 no
C21 C23 H231 109.8 no
C21 C23 H232 108.9 no
H231 C23 H232 109.2 no
C21 C23 H233 109.6 no
H231 C23 H233 109.3 no
H232 C23 H233 110.2 no
C18 C24 H241 109.3 no
C18 C24 H242 109.6 no
H241 C24 H242 109.3 no
C18 C24 H243 109.5 no
H241 C24 H243 109.9 no
H242 C24 H243 109.3 no
O12 C25 C26 131.0(5) yes
O12 C25 C34 119.7(4) yes
C26 C25 C34 109.2(4) yes
C25 C26 C27 122.3(5) yes
C25 C26 C28 106.4(5) yes
C27 C26 C28 131.3(5) yes
C26 C27 O41 122.1(4) yes
C26 C27 C35 126.6(5) yes
O41 C27 C35 111.4(5) yes
C26 C28 O32 130.6(6) yes
C26 C28 C29 107.5(5) yes
O32 C28 C29 121.9(5) yes
C28 C29 C30 131.1(5) yes
C28 C29 C34 108.3(5) yes
C30 C29 C34 120.5(5) yes
C29 C30 C31 117.9(6) yes
C29 C30 H301 121.0 no
C31 C30 H301 121.1 no
C30 C31 C32 122.2(6) yes
C30 C31 H311 118.9 no
C32 C31 H311 118.9 no
C31 C32 C33 120.1(6) yes
C31 C32 H321 120.3 no
C33 C32 H321 119.6 no
C32 C33 C34 116.9(6) yes
C32 C33 H331 122.3 no
C34 C33 H331 120.8 no
C25 C34 C33 129.3(5) yes
C25 C34 C29 108.6(4) yes
C33 C34 C29 122.1(5) yes
C27 C35 C36 128.5(6) yes
C27 C35 C38 121.6(6) yes
C36 C35 C38 109.8(6) yes
O42 C36 C35 115.2(7) yes
O42 C36 H361 122.2 no
C35 C36 H361 122.6 no
O42 C37 C38 109.9(6) yes
O42 C37 H371 108.8 no
C38 C37 H371 108.4 no
O42 C37 H372 110.8 no
C38 C37 H372 110.0 no
H371 C37 H372 108.9 no
C37 C38 C35 99.9(6) yes
C37 C38 H381 111.9 no
C35 C38 H381 112.3 no
C37 C38 H382 112.5 no
C35 C38 H382 112.3 no
H381 C38 H382 108.0 no
Ru2 C39 C40 70.5(3) yes
Ru2 C39 C44 70.5(3) yes
C40 C39 C44 119.2(5) yes
Ru2 C39 C45 129.3(4) yes
C40 C39 C45 126.8(6) yes
C44 C39 C45 114.0(6) yes
Ru2 C40 C39 72.2(3) yes
Ru2 C40 C41 72.1(3) yes
C39 C40 C41 122.3(5) yes
Ru2 C40 H401 119.9 no
C39 C40 H401 119.0 no
C41 C40 H401 117.8 no
Ru2 C41 C40 69.9(3) yes
Ru2 C41 C42 70.7(3) yes
C40 C41 C42 118.6(5) yes
Ru2 C41 H411 120.9 no
C40 C41 H411 120.2 no
C42 C41 H411 120.1 no
Ru2 C42 C41 70.9(3) yes
Ru2 C42 C43 70.9(3) yes
C41 C42 C43 118.1(5) yes
Ru2 C42 C48 125.2(3) yes
C41 C42 C48 121.2(5) yes
C43 C42 C48 120.4(5) yes
Ru2 C43 C42 71.2(3) yes
Ru2 C43 C44 70.7(3) yes
C42 C43 C44 121.8(5) yes
Ru2 C43 H431 119.3 no
C42 C43 H431 118.3 no
C44 C43 H431 118.3 no
Ru2 C44 C39 71.5(3) yes
Ru2 C44 C43 71.8(3) yes
C39 C44 C43 119.8(5) yes
Ru2 C44 H441 122.0 no
C39 C44 H441 120.4 no
C43 C44 H441 119.3 no
C39 C45 C46 108.9(6) yes
C39 C45 C47 110.3(6) yes
C46 C45 C47 98.1(7) yes
C39 C45 H451 114.3 no
C46 C45 H451 111.1 no
C47 C45 H451 113.0 no
C45 C46 H461 109.6 no
C45 C46 H462 109.4 no
H461 C46 H462 110.2 no
C45 C46 H463 108.4 no
H461 C46 H463 108.9 no
H462 C46 H463 110.2 no
C45 C47 H471 108.3 no
C45 C47 H472 110.2 no
H471 C47 H472 109.7 no
C45 C47 H473 108.6 no
H471 C47 H473 110.2 no
H472 C47 H473 109.8 no
C42 C48 H481 111.2 no
C42 C48 H482 108.5 no
H481 C48 H482 109.6 no
C42 C48 H483 109.6 no
H481 C48 H483 109.4 no
H482 C48 H483 108.5 no
Cl4 C49 Cl3 125.8(11) yes
Cl4 C49 H491 105.3 no
Cl3 C49 H491 104.9 no
Cl4 C49 H492 104.6 no
Cl3 C49 H492 105.5 no
H491 C49 H492 110.3 no

loop_
_geom_bond_atom_site_label_1
_geom_bond_atom_site_label_2
_geom_bond_distance
_geom_bond_publ_flag
Ru1 O11 2.071(3) yes
Ru1 O21 2.071(3) yes
Ru1 Cl1 2.4083(13) yes
Ru1 C15 2.139(5) yes
Ru1 C16 2.144(5) yes
Ru1 C17 2.172(5) yes
Ru1 C18 2.186(5) yes
Ru1 C19 2.156(5) yes
Ru1 C20 2.157(5) yes
Ru2 O12 2.056(3) yes
Ru2 O41 2.080(3) yes
Ru2 Cl2 2.4096(13) yes
Ru2 C39 2.166(5) yes
Ru2 C40 2.144(5) yes
Ru2 C41 2.173(5) yes
Ru2 C42 2.171(5) yes
Ru2 C43 2.167(5) yes
Ru2 C44 2.152(5) yes
O11 C1 1.252(6) yes
O12 C25 1.246(6) yes
O21 C3 1.270(6) yes
O22 C12 1.470(8) yes
O22 C13 1.388(8) yes
O31 C4 1.175(7) yes
O32 C28 1.202(6) yes
O41 C27 1.264(6) yes
O42 C36 1.376(8) yes
O42 C37 1.378(9) yes
Cl3 C49 1.394(14) yes
Cl4 C49 1.613(14) yes
C1 C2 1.417(7) yes
C1 C10 1.440(7) yes
C2 C3 1.426(7) yes
C2 C4 1.479(7) yes
C3 C11 1.448(7) yes
C4 C5 1.505(9) yes
C5 C6 1.372(8) yes
C5 C10 1.384(7) yes
C6 C7 1.389(9) yes
C6 H61 0.940 no
C7 C8 1.345(9) yes
C7 H71 0.926 no
C8 C9 1.403(8) yes
C8 H81 0.929 no
C9 C10 1.387(8) yes
C9 H91 0.924 no
C11 C12 1.276(8) yes
C11 C14 1.421(8) yes
C12 H121 0.929 no
C13 C14 1.470(9) yes
C13 H131 0.976 no
C13 H132 0.975 no
C14 H141 0.970 no
C14 H142 0.973 no
C15 C16 1.418(8) yes
C15 C20 1.373(8) yes
C15 C21 1.515(8) yes
C16 C17 1.416(7) yes
C16 H161 0.968 no
C17 C18 1.407(8) yes
C17 H171 0.981 no
C18 C19 1.394(9) yes
C18 C24 1.495(8) yes
C19 C20 1.396(8) yes
C19 H191 0.983 no
C20 H201 0.974 no
C21 C22 1.489(9) yes
C21 C23 1.513(8) yes
C21 H211 1.010 no
C22 H221 0.981 no
C22 H222 0.973 no
C22 H223 0.975 no
C23 H231 0.967 no
C23 H232 0.973 no
C23 H233 0.968 no
C24 H241 0.981 no
C24 H242 0.970 no
C24 H243 0.962 no
C25 C26 1.417(7) yes
C25 C34 1.479(7) yes
C26 C27 1.406(7) yes
C26 C28 1.480(8) yes
C27 C35 1.473(7) yes
C28 C29 1.479(8) yes
C29 C30 1.374(8) yes
C29 C34 1.382(7) yes
C30 C31 1.373(9) yes
C30 H301 0.932 no
C31 C32 1.385(8) yes
C31 H311 0.934 no
C32 C33 1.392(8) yes
C32 H321 0.924 no
C33 C34 1.389(8) yes
C33 H331 0.924 no
C35 C36 1.275(9) yes
C35 C38 1.474(9) yes
C36 H361 0.935 no
C37 C38 1.512(9) yes
C37 H371 0.974 no
C37 H372 0.972 no
C38 H381 0.961 no
C38 H382 0.969 no
C39 C40 1.380(8) yes
C39 C44 1.404(8) yes
C39 C45 1.486(8) yes
C40 C41 1.408(8) yes
C40 H401 0.973 no
C41 C42 1.429(7) yes
C41 H411 0.978 no
C42 C43 1.410(7) yes
C42 C48 1.495(7) yes
C43 C44 1.389(7) yes
C43 H431 0.974 no
C44 H441 0.968 no
C45 C46 1.497(10) yes
C45 C47 1.490(9) yes
C45 H451 0.997 no
C46 H461 0.967 no
C46 H462 0.975 no
C46 H463 0.966 no
C47 H471 0.983 no
C47 H472 0.973 no
C47 H473 0.971 no
C48 H481 0.959 no
C48 H482 0.965 no
C48 H483 0.959 no
C49 H491 0.976 no
C49 H492 0.974 no

loop_
_geom_hbond_atom_site_label_D
_geom_hbond_atom_site_label_H
_geom_hbond_atom_site_label_A
_geom_hbond_site_symmetry_A
_geom_hbond_angle_DHA
_geom_hbond_distance_DH
_geom_hbond_distance_HA
_geom_hbond_distance_DA
_geom_hbond_publ_flag
C12 H121 O31 . 148.3(2) 0.929 1.948 2.781(9) yes
C12 H121 C4 . 123.6(2) 0.929 2.574 3.184(9) yes
C32 H321 O31 1_655 144.44(17) 0.924 2.578 3.373(9) yes
C36 H361 O32 . 150.2(3) 0.935 1.918 2.769(9) yes
C36 H361 C28 . 124.4(2) 0.935 2.588 3.210(9) yes
